data_7706256
loop_
_publ_author_name
'Knippen, Katharina'
'Bredenk\"otter, Bj\"orn'
'Kanschat, Lisa'
'Kraft, Maryana'
'Vermeyen, Tom'
'Herrebout, Wouter'
'Sugimoto, Kunihisa'
'Bultinck, Patrick'
'Volkmer, Dirk'

_publ_section_title
;
 CFA-18: a homochiral metal-organic framework (MOF) constructed from rigid
 enantiopure bistriazolate linker molecules.
;
_journal_issue 44
_journal_name_full 'Dalton transactions (Cambridge, England : 2003)'
_journal_page_first 15758
_journal_page_last 15768
_journal_paper_doi 10.1039/d0dt02847a
_journal_volume 49
_journal_year 2020
_chemical_absolute_configuration rmad
_chemical_formula_sum 'C43 H60 O6'
_chemical_formula_weight 672.91
_space_group_crystal_system orthorhombic
_space_group_IT_number 19
_space_group_name_Hall 'P 2ac 2ab'
_space_group_name_H-M_alt 'P 21 21 21'
_atom_sites_solution_hydrogens mixed
_audit_creation_method SHELXL-2018/3
_audit_update_record
;
2020-10-05 deposited with the CCDC.	2020-10-29 downloaded from the CCDC.
;
_cell_angle_alpha 90
_cell_angle_beta 90
_cell_angle_gamma 90
_cell_formula_units_Z 4
_cell_length_a 9.6730(5)
_cell_length_b 10.5884(5)
_cell_length_c 39.5971(19)
_cell_measurement_reflns_used 9714
_cell_measurement_temperature 300(2)
_cell_measurement_theta_max 20.796
_cell_measurement_theta_min 2.344
_cell_volume 4055.6(3)
_computing_cell_refinement 'SAINT V8.27B (Bruker AXS Inc., 2012)'
_computing_data_collection 'Bruker Instrument Service v3.0.25'
_computing_data_reduction 'SAINT V8.27B (Bruker AXS Inc., 2012)'
_computing_molecular_graphics 'Mercury, Diamond'
_computing_publication_material Word
_computing_structure_refinement 'SHELXL-2018/3 (Sheldrick, 2018)'
_computing_structure_solution 'SHELXT 2014/5 (Sheldrick, 2014)'
_diffrn_ambient_temperature 300(2)
_diffrn_measured_fraction_theta_full 0.999
_diffrn_measured_fraction_theta_max 0.997
_diffrn_measurement_device_type 'Bruker D8 Venture'
_diffrn_radiation_type MoK\a
_diffrn_radiation_wavelength 0.71073
_diffrn_reflns_av_R_equivalents 0.0782
_diffrn_reflns_av_unetI/netI 0.0380
_diffrn_reflns_Laue_measured_fraction_full 0.999
_diffrn_reflns_Laue_measured_fraction_max 0.997
_diffrn_reflns_limit_h_max 13
_diffrn_reflns_limit_h_min -13
_diffrn_reflns_limit_k_max 14
_diffrn_reflns_limit_k_min -14
_diffrn_reflns_limit_l_max 53
_diffrn_reflns_limit_l_min -53
_diffrn_reflns_number 238667
_diffrn_reflns_point_group_measured_fraction_full 0.999
_diffrn_reflns_point_group_measured_fraction_max 0.997
_diffrn_reflns_theta_full 25.242
_diffrn_reflns_theta_max 28.785
_diffrn_reflns_theta_min 2.181
_diffrn_source 'fine-focus sealed tube'
_exptl_absorpt_coefficient_mu 0.072
_exptl_absorpt_correction_T_max 0.7458
_exptl_absorpt_correction_T_min 0.7220
_exptl_absorpt_correction_type multi-scan
_exptl_absorpt_process_details 'SADABS V2012/1 (Bruker AXS Inc.)'
_exptl_crystal_colour colorless
_exptl_crystal_density_diffrn 1.102
_exptl_crystal_description 'block crystal'
_exptl_crystal_F_000 1464
_exptl_crystal_size_max 0.350
_exptl_crystal_size_mid 0.166
_exptl_crystal_size_min 0.137
_refine_diff_density_max 0.249
_refine_diff_density_min -0.168
_refine_diff_density_rms 0.031
_refine_ls_abs_structure_details
;
 Flack x determined using 2213 quotients [(I+)-(I-)]/[(I+)+(I-)]
 (Parsons, Flack and Wagner, Acta Cryst. B69 (2013) 249-259).
;
_refine_ls_abs_structure_Flack 0.10(17)
_refine_ls_extinction_method none
_refine_ls_goodness_of_fit_ref 1.100
_refine_ls_hydrogen_treatment mixed
_refine_ls_matrix_type full
_refine_ls_number_parameters 572
_refine_ls_number_reflns 10542
_refine_ls_number_restraints 0
_refine_ls_restrained_S_all 1.100
_refine_ls_R_factor_all 0.1086
_refine_ls_R_factor_gt 0.0624
_refine_ls_shift/su_max 0.000
_refine_ls_shift/su_mean 0.000
_refine_ls_structure_factor_coef Fsqd
_refine_ls_weighting_details 'w=1/[\s^2^(Fo^2^)+(0.0447P)^2^+0.6377P] where P=(Fo^2^+2Fc^2^)/3'
_refine_ls_weighting_scheme calc
_refine_ls_wR_factor_gt 0.1104
_refine_ls_wR_factor_ref 0.1241
_reflns_Friedel_coverage 0.786
_reflns_Friedel_fraction_full 1.000
_reflns_Friedel_fraction_max 0.997
_reflns_number_gt 6941
_reflns_number_total 10542
_reflns_threshold_expression 'I > 2\s(I)'
_cod_data_source_file d0dt02847a2.cif
_cod_data_source_block LL__a_IPa
_cod_database_code 7706256
_shelx_shelxl_version_number 2018/3
_shelx_space_group_comment
;
The symmetry employed for this shelxl refinement is uniquely defined
by the following loop, which should always be used as a source of
symmetry information in preference to the above space-group names.
They are only intended as comments.
;
_shelx_estimated_absorpt_t_min 0.975
_shelx_estimated_absorpt_t_max 0.990

loop_
_space_group_symop_operation_xyz
'x, y, z'
'-x+1/2, -y, z+1/2'
'-x, y+1/2, -z+1/2'
'x+1/2, -y+1/2, -z'

loop_
_atom_site_label
_atom_site_type_symbol
_atom_site_fract_x
_atom_site_fract_y
_atom_site_fract_z
_atom_site_U_iso_or_equiv
_atom_site_adp_type
_atom_site_occupancy
_atom_site_site_symmetry_order
_atom_site_calc_flag
_atom_site_refinement_flags_posn
_atom_site_refinement_flags_adp
_atom_site_refinement_flags_occupancy
_atom_site_disorder_assembly
_atom_site_disorder_group
O1 O 0.4927(2) 0.56020(19) 0.36052(5) 0.0552(5) Uani 1 1 d . . . . .
O2 O 0.3313(2) -0.0185(2) 0.42492(5) 0.0606(6) Uani 1 1 d . . . . .
O3 O 0.2336(2) 0.0111(2) 0.47259(4) 0.0638(6) Uani 1 1 d . . . . .
O4 O 0.6934(2) 0.6096(2) 0.37785(5) 0.0658(6) Uani 1 1 d . . . . .
O5 O 0.1231(3) 0.0735(3) 0.42645(5) 0.0833(8) Uani 1 1 d . . . . .
C1 C 0.2975(3) 0.3096(2) 0.31798(6) 0.0367(6) Uani 1 1 d . . . . .
C2 C 0.3326(3) 0.0792(2) 0.33559(6) 0.0380(6) Uani 1 1 d . . . . .
O6 O 0.6739(2) 0.5113(3) 0.32820(7) 0.0982(10) Uani 1 1 d . . . . .
C3 C 0.1831(3) 0.3772(3) 0.30763(6) 0.0428(6) Uani 1 1 d . . . . .
C4 C 0.4104(3) -0.0178(2) 0.32219(6) 0.0422(6) Uani 1 1 d . . . . .
C5 C 0.3483(3) -0.0143(3) 0.38987(6) 0.0441(6) Uani 1 1 d . . . . .
C6 C 0.3019(3) 0.0834(2) 0.36981(6) 0.0422(6) Uani 1 1 d . . . . .
C7 C 0.6272(3) 0.5551(3) 0.35295(8) 0.0508(7) Uani 1 1 d . . . . .
C8 C 0.2853(3) 0.1713(2) 0.30883(6) 0.0398(6) Uani 1 1 d . . . . .
C9 C 0.3967(3) 0.4972(3) 0.34003(7) 0.0442(6) Uani 1 1 d . . . . .
C10 C 0.2194(3) 0.0283(3) 0.44010(7) 0.0458(6) Uani 1 1 d . . . . .
C11 C 0.4052(3) 0.3685(3) 0.33464(7) 0.0419(6) Uani 1 1 d . . . . .
C12 C 0.0897(3) -0.0307(3) 0.52108(7) 0.0518(7) Uani 1 1 d . . . . .
C13 C 0.0736(3) 0.2913(3) 0.29241(7) 0.0504(7) Uani 1 1 d . . . . .
C14 C 0.4562(3) -0.1141(3) 0.34263(8) 0.0515(7) Uani 1 1 d . . . . .
C15 C 0.1277(3) 0.0659(3) 0.49454(7) 0.0532(8) Uani 1 1 d . . . . .
C16 C 0.4243(3) -0.1123(3) 0.37666(8) 0.0522(7) Uani 1 1 d . . . . .
C17 C 0.4303(3) -0.0019(3) 0.28441(7) 0.0516(7) Uani 1 1 d . . . . .
C18 C 0.1291(3) 0.1606(3) 0.30130(8) 0.0534(8) Uani 1 1 d . . . . .
C19 C 0.2875(3) 0.5664(3) 0.32828(8) 0.0524(7) Uani 1 1 d . . . . .
C20 C 0.3820(4) 0.1344(3) 0.27901(7) 0.0501(7) Uani 1 1 d . . . . .
C21 C 0.1795(3) 0.5067(3) 0.31210(8) 0.0539(7) Uani 1 1 d . . . . .
C22 C 0.8451(3) 0.6090(3) 0.37718(8) 0.0538(8) Uani 1 1 d . . . . .
C23 C 0.8917(3) 0.7386(3) 0.38832(8) 0.0555(8) Uani 1 1 d . . . . .
C24 C 0.8931(4) 0.5047(4) 0.40016(10) 0.0688(9) Uani 1 1 d . . . . .
C25 C -0.0121(4) 0.0323(4) 0.54564(9) 0.0699(10) Uani 1 1 d . . . . .
C26 C 0.0428(5) 0.1532(5) 0.56048(10) 0.0812(12) Uani 1 1 d . . . . .
C27 C 0.0391(4) -0.1565(4) 0.50673(9) 0.0678(9) Uani 1 1 d . . . . .
C28 C 0.3383(5) -0.0976(3) 0.26524(8) 0.0780(11) Uani 1 1 d . . . . .
H28A H 0.369839 -0.181857 0.269811 0.117 Uiso 1 1 calc R U . . .
H28B H 0.343800 -0.081448 0.241420 0.117 Uiso 1 1 calc R U . . .
H28C H 0.244216 -0.088894 0.272591 0.117 Uiso 1 1 calc R U . . .
C29 C 0.0859(5) 0.2480(4) 0.53394(12) 0.0818(11) Uani 1 1 d . . . . .
C30 C 1.0476(4) 0.7366(4) 0.39318(12) 0.0734(10) Uani 1 1 d . . . . .
C31 C -0.0684(4) 0.3156(4) 0.30751(11) 0.0826(11) Uani 1 1 d . . . . .
H31A H -0.132721 0.254383 0.298968 0.124 Uiso 1 1 calc R U . . .
H31B H -0.098713 0.398846 0.301445 0.124 Uiso 1 1 calc R U . . .
H31C H -0.063319 0.308780 0.331654 0.124 Uiso 1 1 calc R U . . .
C32 C 0.1852(4) 0.1850(4) 0.50932(11) 0.0701(10) Uani 1 1 d . . . . .
C33 C 0.8395(4) 0.8448(4) 0.36500(10) 0.0742(10) Uani 1 1 d . . . . .
C34 C 1.0496(4) 0.5040(4) 0.40523(11) 0.0779(10) Uani 1 1 d . . . . .
C35 C 0.5802(4) -0.0215(4) 0.27328(9) 0.0795(11) Uani 1 1 d . . . . .
H35A H 0.639344 0.034505 0.285703 0.119 Uiso 1 1 calc R U . . .
H35B H 0.588311 -0.004114 0.249574 0.119 Uiso 1 1 calc R U . . .
H35C H 0.606940 -0.107349 0.277585 0.119 Uiso 1 1 calc R U . . .
C36 C 0.0666(4) 0.3126(4) 0.25396(8) 0.0788(11) Uani 1 1 d . . . . .
H36A H 0.156421 0.299505 0.244277 0.118 Uiso 1 1 calc R U . . .
H36B H 0.036784 0.397469 0.249477 0.118 Uiso 1 1 calc R U . . .
H36C H 0.002127 0.254207 0.244170 0.118 Uiso 1 1 calc R U . . .
C37 C 1.0965(5) 0.6332(5) 0.41646(14) 0.0907(13) Uani 1 1 d . . . . .
C38 C -0.0954(4) -0.1465(5) 0.48708(11) 0.0965(13) Uani 1 1 d . . . . .
H38A H -0.168065 -0.119475 0.501950 0.145 Uiso 1 1 calc R U . . .
H38B H -0.118408 -0.227416 0.477719 0.145 Uiso 1 1 calc R U . . .
H38C H -0.084833 -0.086145 0.469169 0.145 Uiso 1 1 calc R U . . .
C39 C 0.0271(5) -0.2561(4) 0.53417(12) 0.1051(15) Uani 1 1 d . . . . .
H39A H 0.105515 -0.250545 0.548940 0.158 Uiso 1 1 calc R U . . .
H39B H 0.024139 -0.338374 0.524027 0.158 Uiso 1 1 calc R U . . .
H39C H -0.056077 -0.242223 0.546882 0.158 Uiso 1 1 calc R U . . .
C40 C 0.8463(7) 0.9726(4) 0.38107(14) 0.1240(19) Uani 1 1 d . . . . .
H40A H 0.941118 0.997974 0.383257 0.186 Uiso 1 1 calc R U . . .
H40B H 0.804233 0.969300 0.403017 0.186 Uiso 1 1 calc R U . . .
H40C H 0.797788 1.032486 0.367247 0.186 Uiso 1 1 calc R U . . .
C41 C 0.1502(6) 0.3652(5) 0.54952(17) 0.140(2) Uani 1 1 d . . . . .
H41A H 0.233050 0.342279 0.561390 0.210 Uiso 1 1 calc R U . . .
H41B H 0.085928 0.402892 0.565004 0.210 Uiso 1 1 calc R U . . .
H41C H 0.172349 0.424630 0.532020 0.210 Uiso 1 1 calc R U . . .
C42 C 0.9120(8) 0.8468(6) 0.33142(11) 0.149(3) Uani 1 1 d . . . . .
H42A H 0.871309 0.910486 0.317310 0.223 Uiso 1 1 calc R U . . .
H42B H 0.902774 0.765818 0.320749 0.223 Uiso 1 1 calc R U . . .
H42C H 1.008161 0.865365 0.334751 0.223 Uiso 1 1 calc R U . . .
C43 C 1.0928(6) 0.3992(5) 0.42897(15) 0.133(2) Uani 1 1 d . . . . .
H43A H 1.191744 0.391696 0.428836 0.199 Uiso 1 1 calc R U . . .
H43B H 1.052343 0.321044 0.421706 0.199 Uiso 1 1 calc R U . . .
H43C H 1.061901 0.418502 0.451418 0.199 Uiso 1 1 calc R U . . .
H1 H 0.482(3) 0.324(2) 0.3419(6) 0.037(7) Uiso 1 1 d . . . . .
H2 H 0.457(3) -0.179(3) 0.3899(8) 0.059(9) Uiso 1 1 d . . . . .
H3 H 0.852(4) 0.516(4) 0.4204(11) 0.099(14) Uiso 1 1 d . . . . .
H4 H 0.872(3) 0.592(3) 0.3538(7) 0.045(7) Uiso 1 1 d . . . . .
H5 H 0.512(3) -0.186(3) 0.3340(8) 0.067(9) Uiso 1 1 d . . . . .
H6 H 0.123(4) 0.133(4) 0.5738(10) 0.089(13) Uiso 1 1 d . . . . .
H7 H 0.250(3) 0.151(3) 0.3790(6) 0.041(7) Uiso 1 1 d . . . . .
H8 H 0.847(3) 0.749(3) 0.4124(7) 0.051(8) Uiso 1 1 d . . . . .
H9 H 0.859(4) 0.418(4) 0.3905(8) 0.076(10) Uiso 1 1 d . . . . .
H10 H 0.271(4) 0.166(3) 0.5229(8) 0.069(10) Uiso 1 1 d . . . . .
H11 H 0.176(3) -0.050(3) 0.5338(7) 0.057(8) Uiso 1 1 d . . . . .
H12 H -0.026(4) 0.196(4) 0.5763(10) 0.092(12) Uiso 1 1 d . . . . .
H13 H 0.046(3) 0.083(3) 0.4803(7) 0.048(7) Uiso 1 1 d . . . . .
H14 H 0.468(3) 0.190(3) 0.2795(7) 0.054(8) Uiso 1 1 d . . . . .
H15 H 0.114(3) 0.098(3) 0.2842(8) 0.061(9) Uiso 1 1 d . . . . .
H16 H -0.038(4) -0.035(4) 0.5633(10) 0.088(12) Uiso 1 1 d . . . . .
H17 H 0.003(5) 0.269(4) 0.5210(10) 0.090(13) Uiso 1 1 d . . . . .
H18 H 0.290(3) 0.657(3) 0.3321(7) 0.057(8) Uiso 1 1 d . . . . .
H19 H 1.094(4) 0.486(3) 0.3835(9) 0.072(10) Uiso 1 1 d . . . . .
H20 H 0.328(3) 0.147(3) 0.2565(8) 0.066(9) Uiso 1 1 d . . . . .
H21 H 0.077(3) 0.128(3) 0.3233(8) 0.053(8) Uiso 1 1 d . . . . .
H22 H 1.089(4) 0.724(3) 0.3722(9) 0.066(11) Uiso 1 1 d . . . . .
H23 H 1.074(4) 0.820(4) 0.3999(9) 0.081(11) Uiso 1 1 d . . . . .
H24 H 0.113(4) -0.185(3) 0.4914(9) 0.083(11) Uiso 1 1 d . . . . .
H25 H 0.104(4) 0.554(3) 0.3052(8) 0.068(10) Uiso 1 1 d . . . . .
H26 H 1.061(5) 0.657(4) 0.4390(11) 0.101(15) Uiso 1 1 d . . . . .
H27 H 1.203(6) 0.642(4) 0.4192(12) 0.131(16) Uiso 1 1 d . . . . .
H28 H -0.101(4) 0.053(3) 0.5328(8) 0.070(10) Uiso 1 1 d . . . . .
H29 H 0.735(5) 0.827(4) 0.3626(10) 0.098(13) Uiso 1 1 d . . . . .
H30 H 0.204(4) 0.238(4) 0.4931(10) 0.082(12) Uiso 1 1 d . . . . .

loop_
_atom_site_aniso_label
_atom_site_aniso_U_11
_atom_site_aniso_U_22
_atom_site_aniso_U_33
_atom_site_aniso_U_23
_atom_site_aniso_U_13
_atom_site_aniso_U_12
O1 0.0423(11) 0.0513(11) 0.0721(13) -0.0179(10) 0.0025(10) -0.0040(9)
O2 0.0651(13) 0.0742(14) 0.0427(10) 0.0173(10) 0.0104(10) 0.0228(12)
O3 0.0580(12) 0.0939(16) 0.0395(10) 0.0201(10) 0.0094(9) 0.0195(12)
O4 0.0445(11) 0.0841(16) 0.0689(13) -0.0302(12) 0.0056(10) -0.0113(11)
O5 0.0674(16) 0.137(2) 0.0456(12) 0.0071(14) 0.0017(11) 0.0286(16)
C1 0.0368(14) 0.0397(14) 0.0338(12) 0.0044(11) 0.0002(11) 0.0002(12)
C2 0.0406(14) 0.0338(13) 0.0395(13) -0.0015(11) -0.0005(11) -0.0060(11)
O6 0.0532(14) 0.162(3) 0.0793(16) -0.0588(18) 0.0104(13) -0.0161(17)
C3 0.0417(14) 0.0470(16) 0.0398(13) 0.0040(12) -0.0022(12) 0.0033(12)
C4 0.0430(14) 0.0373(14) 0.0461(14) -0.0035(12) 0.0005(12) -0.0003(12)
C5 0.0462(15) 0.0453(16) 0.0406(14) 0.0043(12) 0.0045(12) -0.0018(13)
C6 0.0479(15) 0.0350(14) 0.0436(15) 0.0010(12) 0.0037(12) 0.0042(13)
C7 0.0413(16) 0.0496(16) 0.0616(18) -0.0090(15) 0.0012(14) -0.0024(13)
C8 0.0444(14) 0.0396(14) 0.0354(13) 0.0015(11) -0.0024(12) -0.0023(12)
C9 0.0407(14) 0.0407(15) 0.0513(15) -0.0035(13) 0.0022(12) -0.0029(13)
C10 0.0479(16) 0.0477(16) 0.0417(15) 0.0078(12) 0.0001(13) -0.0015(13)
C11 0.0372(15) 0.0400(15) 0.0486(15) 0.0011(12) -0.0018(12) 0.0055(12)
C12 0.0488(17) 0.069(2) 0.0380(14) 0.0057(14) 0.0027(13) 0.0013(15)
C13 0.0406(15) 0.0624(19) 0.0480(16) -0.0003(14) -0.0070(13) 0.0020(14)
C14 0.0568(18) 0.0420(16) 0.0557(18) -0.0044(14) 0.0034(14) 0.0094(15)
C15 0.0466(17) 0.073(2) 0.0403(15) 0.0074(14) 0.0036(14) 0.0078(16)
C16 0.0556(18) 0.0442(16) 0.0568(18) 0.0121(15) 0.0007(15) 0.0089(15)
C17 0.0565(17) 0.0539(17) 0.0443(15) -0.0096(13) 0.0028(13) 0.0040(15)
C18 0.0497(17) 0.0552(19) 0.0555(18) -0.0028(16) -0.0089(15) -0.0086(15)
C19 0.0511(17) 0.0375(15) 0.0687(19) 0.0003(14) 0.0034(15) 0.0044(14)
C20 0.0606(19) 0.0519(18) 0.0377(15) -0.0005(13) 0.0039(14) 0.0039(16)
C21 0.0472(16) 0.0505(18) 0.0639(18) 0.0089(15) -0.0034(15) 0.0155(15)
C22 0.0401(16) 0.069(2) 0.0519(18) -0.0156(16) 0.0047(14) -0.0095(14)
C23 0.0505(18) 0.066(2) 0.0497(17) -0.0153(15) 0.0007(15) -0.0079(15)
C24 0.064(2) 0.073(2) 0.070(2) 0.002(2) 0.0090(18) -0.008(2)
C25 0.071(2) 0.088(3) 0.0505(18) -0.0038(19) 0.0171(18) -0.004(2)
C26 0.071(3) 0.110(3) 0.062(2) -0.028(2) 0.003(2) 0.016(2)
C27 0.067(2) 0.075(2) 0.061(2) -0.0005(18) 0.0074(18) -0.0068(19)
C28 0.110(3) 0.066(2) 0.0580(19) -0.0183(17) -0.013(2) -0.002(2)
C29 0.066(2) 0.077(3) 0.103(3) -0.015(2) -0.001(2) 0.009(2)
C30 0.056(2) 0.074(3) 0.090(3) -0.017(2) -0.008(2) -0.0132(19)
C31 0.0463(19) 0.098(3) 0.103(3) -0.015(2) 0.0003(19) -0.0004(19)
C32 0.064(2) 0.068(2) 0.079(2) 0.011(2) 0.005(2) 0.001(2)
C33 0.074(2) 0.071(2) 0.078(2) -0.0085(19) -0.010(2) -0.0038(19)
C34 0.063(2) 0.085(3) 0.086(3) 0.004(2) -0.009(2) 0.003(2)
C35 0.077(2) 0.089(3) 0.072(2) 0.004(2) 0.0261(19) 0.019(2)
C36 0.081(2) 0.097(3) 0.059(2) 0.0074(19) -0.0250(18) 0.004(2)
C37 0.066(3) 0.101(3) 0.105(3) -0.014(3) -0.028(2) -0.002(2)
C38 0.087(3) 0.105(3) 0.097(3) -0.016(3) -0.017(2) -0.024(3)
C39 0.113(4) 0.083(3) 0.120(4) 0.031(3) 0.017(3) -0.015(3)
C40 0.167(5) 0.077(3) 0.128(4) -0.021(3) -0.029(4) 0.028(3)
C41 0.114(4) 0.092(3) 0.215(6) -0.064(4) 0.012(4) 0.000(3)
C42 0.255(8) 0.118(4) 0.072(3) 0.023(3) 0.019(4) 0.038(5)
C43 0.123(4) 0.125(4) 0.151(5) 0.036(4) -0.032(4) 0.019(4)

loop_
_atom_type_symbol
_atom_type_description
_atom_type_scat_dispersion_real
_atom_type_scat_dispersion_imag
_atom_type_scat_source
C C 0.0033 0.0016 'International Tables Vol C Tables 4.2.6.8 and 6.1.1.4'
H H 0.0000 0.0000 'International Tables Vol C Tables 4.2.6.8 and 6.1.1.4'
O O 0.0106 0.0060 'International Tables Vol C Tables 4.2.6.8 and 6.1.1.4'

loop_
_geom_angle_atom_site_label_1
_geom_angle_atom_site_label_2
_geom_angle_atom_site_label_3
_geom_angle
_geom_angle_site_symmetry_1
_geom_angle_site_symmetry_3
_geom_angle_publ_flag
C7 O1 C9 119.7(2) . . ?
C10 O2 C5 122.1(2) . . ?
C10 O3 C15 117.1(2) . . ?
C7 O4 C22 118.2(2) . . ?
C3 C1 C11 120.8(2) . . ?
C3 C1 C8 111.6(2) . . ?
C11 C1 C8 127.6(2) . . ?
C4 C2 C6 121.0(2) . . ?
C4 C2 C8 112.1(2) . . ?
C6 C2 C8 126.8(2) . . ?
C1 C3 C21 119.8(3) . . ?
C1 C3 C13 111.4(2) . . ?
C21 C3 C13 128.8(3) . . ?
C14 C4 C2 120.1(2) . . ?
C14 C4 C17 128.4(2) . . ?
C2 C4 C17 111.4(2) . . ?
C16 C5 C6 121.4(2) . . ?
C16 C5 O2 114.7(2) . . ?
C6 C5 O2 123.8(2) . . ?
C5 C6 C2 117.9(3) . . ?
O6 C7 O4 127.9(3) . . ?
O6 C7 O1 125.3(3) . . ?
O4 C7 O1 106.8(2) . . ?
C2 C8 C1 115.6(2) . . ?
C2 C8 C18 112.7(2) . . ?
C1 C8 C18 101.1(2) . . ?
C2 C8 C20 100.8(2) . . ?
C1 C8 C20 112.2(2) . . ?
C18 C8 C20 115.1(2) . . ?
C19 C9 C11 121.5(3) . . ?
C19 C9 O1 116.9(2) . . ?
C11 C9 O1 121.3(2) . . ?
O5 C10 O3 126.2(3) . . ?
O5 C10 O2 125.9(3) . . ?
O3 C10 O2 107.9(2) . . ?
C9 C11 C1 118.3(3) . . ?
C15 C12 C27 114.1(2) . . ?
C15 C12 C25 107.6(3) . . ?
C27 C12 C25 114.1(3) . . ?
C31 C13 C3 111.8(3) . . ?
C31 C13 C18 112.4(3) . . ?
C3 C13 C18 101.9(2) . . ?
C31 C13 C36 108.9(3) . . ?
C3 C13 C36 109.6(3) . . ?
C18 C13 C36 112.1(3) . . ?
C4 C14 C16 119.4(3) . . ?
O3 C15 C32 107.8(3) . . ?
O3 C15 C12 108.4(3) . . ?
C32 C15 C12 112.8(3) . . ?
C5 C16 C14 120.0(3) . . ?
C4 C17 C35 112.9(3) . . ?
C4 C17 C20 101.8(2) . . ?
C35 C17 C20 112.1(3) . . ?
C4 C17 C28 109.8(3) . . ?
C35 C17 C28 108.3(3) . . ?
C20 C17 C28 111.9(3) . . ?
C13 C18 C8 108.8(2) . . ?
C9 C19 C21 119.8(3) . . ?
C17 C20 C8 108.3(2) . . ?
C19 C21 C3 119.7(3) . . ?
O4 C22 C24 107.5(3) . . ?
O4 C22 C23 106.8(3) . . ?
C24 C22 C23 113.5(3) . . ?
C22 C23 C30 108.7(3) . . ?
C22 C23 C33 113.0(3) . . ?
C30 C23 C33 114.3(3) . . ?
C22 C24 C34 112.9(3) . . ?
C26 C25 C12 112.9(3) . . ?
C25 C26 C29 113.0(3) . . ?
C39 C27 C38 110.5(3) . . ?
C39 C27 C12 111.3(3) . . ?
C38 C27 C12 113.8(3) . . ?
C26 C29 C41 111.9(4) . . ?
C26 C29 C32 109.2(3) . . ?
C41 C29 C32 111.1(4) . . ?
C37 C30 C23 113.5(4) . . ?
C15 C32 C29 112.6(3) . . ?
C40 C33 C42 110.0(4) . . ?
C40 C33 C23 113.0(3) . . ?
C42 C33 C23 112.8(4) . . ?
C37 C34 C43 113.5(4) . . ?
C37 C34 C24 109.4(4) . . ?
C43 C34 C24 111.1(4) . . ?
C30 C37 C34 112.6(3) . . ?

loop_
_geom_bond_atom_site_label_1
_geom_bond_atom_site_label_2
_geom_bond_distance
_geom_bond_site_symmetry_2
_geom_bond_publ_flag
O1 C7 1.336(3) . ?
O1 C9 1.402(3) . ?
O2 C10 1.333(3) . ?
O2 C5 1.398(3) . ?
O3 C10 1.307(3) . ?
O3 C15 1.463(3) . ?
O4 C7 1.310(4) . ?
O4 C22 1.467(4) . ?
O5 C10 1.178(3) . ?
C1 C3 1.380(4) . ?
C1 C11 1.382(4) . ?
C1 C8 1.513(4) . ?
C2 C4 1.380(4) . ?
C2 C6 1.388(3) . ?
C2 C8 1.510(4) . ?
O6 C7 1.174(3) . ?
C3 C21 1.383(4) . ?
C3 C13 1.520(4) . ?
C4 C14 1.375(4) . ?
C4 C17 1.518(4) . ?
C5 C16 1.375(4) . ?
C5 C6 1.380(4) . ?
C8 C18 1.544(4) . ?
C8 C20 1.557(4) . ?
C9 C19 1.368(4) . ?
C9 C11 1.382(4) . ?
C12 C15 1.512(4) . ?
C12 C27 1.529(5) . ?
C12 C25 1.536(4) . ?
C13 C31 1.520(5) . ?
C13 C18 1.525(4) . ?
C13 C36 1.541(4) . ?
C14 C16 1.383(4) . ?
C15 C32 1.498(5) . ?
C17 C35 1.529(4) . ?
C17 C20 1.531(4) . ?
C17 C28 1.548(4) . ?
C19 C21 1.379(4) . ?
C22 C24 1.505(5) . ?
C22 C23 1.510(4) . ?
C23 C30 1.521(5) . ?
C23 C33 1.540(5) . ?
C24 C34 1.527(5) . ?
C25 C26 1.506(6) . ?
C26 C29 1.511(6) . ?
C27 C39 1.518(5) . ?
C27 C38 1.520(5) . ?
C29 C41 1.520(6) . ?
C29 C32 1.522(6) . ?
C30 C37 1.508(6) . ?
C33 C40 1.497(6) . ?
C33 C42 1.504(6) . ?
C34 C37 1.508(6) . ?
C34 C43 1.513(6) . ?
